data_4501492
loop_
_publ_author_name
'Su, Zhi'
'Fan, Jian'
'Okamura, Taka-aki'
'Chen, Man-Sheng'
'Chen, Shui-Sheng'
'Sun, Wei-Yin'
'Ueyama, Norikazu'

_publ_section_title
;
 Interpenetrating and Self-Penetrating Zinc(II) Complexes with Rigid
 Tripodal Imidazole-Containing Ligand and Benzenedicarboxylate
;
_journal_issue 4
_journal_name_full 'Crystal Growth &amp; Design'
_journal_page_first 1911
_journal_paper_doi 10.1021/cg100020t
_journal_volume 10
_journal_year 2010
_chemical_formula_moiety 'C23 H16 Cl2 N6 O4 Zn2, 2(H2 O)'
_chemical_formula_sum 'C23 H20 Cl2 N6 O6 Zn2'
_chemical_formula_weight 678.09
_chemical_name_systematic
; 
 ? 
;
_space_group_IT_number 2
_symmetry_cell_setting triclinic
_symmetry_space_group_name_Hall '-P 1'
_symmetry_space_group_name_H-M 'P -1'
_atom_sites_solution_hydrogens geom
_atom_sites_solution_primary direct
_atom_sites_solution_secondary difmap
_audit_creation_method SHELXL-97
_cell_angle_alpha 100.837(2)
_cell_angle_beta 91.264(3)
_cell_angle_gamma 95.107(2)
_cell_formula_units_Z 2
_cell_length_a 7.3942(8)
_cell_length_b 9.0166(10)
_cell_length_c 19.515(2)
_cell_measurement_reflns_used 3503
_cell_measurement_temperature 293(2)
_cell_measurement_theta_max 28.2
_cell_measurement_theta_min 2.35
_cell_volume 1271.8(2)
_computing_cell_refinement 'Bruker SMART'
_computing_data_collection 'Bruker SMART'
_computing_data_reduction 'Bruker SAINT'
_computing_molecular_graphics 'Bruker SHELXTL'
_computing_publication_material 'Bruker SHELXTL'
_computing_structure_refinement 'SHELXL-97 (Sheldrick, 1997)'
_computing_structure_solution 'SHELXS-97 (Sheldrick, 1990)'
_diffrn_ambient_temperature 293(2)
_diffrn_measured_fraction_theta_full 0.981
_diffrn_measured_fraction_theta_max 0.981
_diffrn_measurement_device_type 'CCD area detector'
_diffrn_measurement_method 'phi and omega scans'
_diffrn_radiation_monochromator graphite
_diffrn_radiation_source 'fine-focus sealed tube'
_diffrn_radiation_type MoK\a
_diffrn_radiation_wavelength 0.71073
_diffrn_reflns_av_R_equivalents 0.0411
_diffrn_reflns_av_sigmaI/netI 0.0464
_diffrn_reflns_limit_h_max 8
_diffrn_reflns_limit_h_min -8
_diffrn_reflns_limit_k_max 9
_diffrn_reflns_limit_k_min -10
_diffrn_reflns_limit_l_max 21
_diffrn_reflns_limit_l_min -23
_diffrn_reflns_number 6588
_diffrn_reflns_theta_full 25.50
_diffrn_reflns_theta_max 25.50
_diffrn_reflns_theta_min 2.13
_exptl_absorpt_coefficient_mu 2.149
_exptl_absorpt_correction_T_max 0.77
_exptl_absorpt_correction_T_min 0.68
_exptl_absorpt_correction_type multi-scan
_exptl_absorpt_process_details sadabs,Bruker(2000)
_exptl_crystal_colour colorless
_exptl_crystal_density_diffrn 1.771
_exptl_crystal_density_meas 1.70
_exptl_crystal_density_method 'not measured'
_exptl_crystal_description block
_exptl_crystal_F_000 684
_exptl_crystal_size_max 0.40
_exptl_crystal_size_mid 0.15
_exptl_crystal_size_min 0.12
_refine_diff_density_max 0.844
_refine_diff_density_min -0.480
_refine_diff_density_rms 0.085
_refine_ls_extinction_method none
_refine_ls_goodness_of_fit_ref 0.954
_refine_ls_hydrogen_treatment constr
_refine_ls_matrix_type full
_refine_ls_number_parameters 352
_refine_ls_number_reflns 4632
_refine_ls_number_restraints 0
_refine_ls_restrained_S_all 0.954
_refine_ls_R_factor_all 0.0457
_refine_ls_R_factor_gt 0.0388
_refine_ls_shift/su_max 0.021
_refine_ls_shift/su_mean 0.003
_refine_ls_structure_factor_coef Fsqd
_refine_ls_weighting_details 'calc w=1/[\s^2^(Fo^2^)+(0.0600P)^2^+0.1896P] where P=(Fo^2^+2Fc^2^)/3'
_refine_ls_weighting_scheme calc
_refine_ls_wR_factor_gt 0.0958
_refine_ls_wR_factor_ref 0.0994
_reflns_number_gt 3974
_reflns_number_total 4632
_reflns_threshold_expression >2sigma(I)
_cod_data_source_file cg100020t_si_002.cif
_cod_data_source_block 4
_cod_database_code 4501492

loop_
_symmetry_equiv_pos_as_xyz
'x, y, z'
'-x, -y, -z'

loop_
_atom_site_label
_atom_site_type_symbol
_atom_site_fract_x
_atom_site_fract_y
_atom_site_fract_z
_atom_site_U_iso_or_equiv
_atom_site_adp_type
_atom_site_occupancy
_atom_site_symmetry_multiplicity
_atom_site_calc_flag
_atom_site_refinement_flags
Zn1 Zn 0.36375(5) 0.19193(4) 0.127994(17) 0.02608(12) Uani 1 1 d .
Zn2 Zn -0.47810(5) 1.31722(4) 0.442973(18) 0.02965(13) Uani 1 1 d .
C1 C -0.0469(4) 0.6615(3) 0.20666(15) 0.0241(6) Uani 1 1 d .
C2 C -0.0790(4) 0.7553(3) 0.26888(15) 0.0238(6) Uani 1 1 d .
H2A H -0.0585 0.7257 0.3113 0.029 Uiso 1 1 calc R
C3 C -0.1422(4) 0.8942(3) 0.26680(15) 0.0234(6) Uani 1 1 d .
C4 C -0.1709(4) 0.9396(3) 0.20426(15) 0.0247(7) Uani 1 1 d .
H4A H -0.2100 1.0344 0.2033 0.030 Uiso 1 1 calc R
C5 C -0.1405(4) 0.8419(3) 0.14278(15) 0.0235(6) Uani 1 1 d .
C6 C -0.0780(4) 0.7024(3) 0.14319(15) 0.0255(7) Uani 1 1 d .
H6A H -0.0575 0.6375 0.1017 0.031 Uiso 1 1 calc R
C7 C 0.0198(5) 0.4420(4) 0.26308(16) 0.0321(7) Uani 1 1 d .
H7A H -0.0358 0.4684 0.3054 0.038 Uiso 1 1 calc R
C8 C 0.1120(5) 0.3198(4) 0.24282(16) 0.0334(8) Uani 1 1 d .
H8A H 0.1301 0.2461 0.2691 0.040 Uiso 1 1 calc R
C9 C 0.1201(4) 0.4428(3) 0.15857(15) 0.0265(7) Uani 1 1 d .
H9A H 0.1441 0.4721 0.1162 0.032 Uiso 1 1 calc R
C10 C -0.1587(5) 0.9606(4) 0.39675(16) 0.0385(9) Uani 1 1 d .
H10A H -0.0997 0.8819 0.4090 0.046 Uiso 1 1 calc R
C11 C -0.2343(5) 1.0688(4) 0.44014(17) 0.0403(9) Uani 1 1 d .
H11A H -0.2361 1.0774 0.4884 0.048 Uiso 1 1 calc R
C12 C -0.2773(4) 1.1128(4) 0.33717(16) 0.0308(7) Uani 1 1 d .
H12A H -0.3138 1.1558 0.3000 0.037 Uiso 1 1 calc R
C13 C -0.1689(5) 1.0347(4) 0.06831(17) 0.0342(8) Uani 1 1 d .
H13A H -0.1298 1.1215 0.1009 0.041 Uiso 1 1 calc R
C14 C -0.2284(5) 1.0292(4) 0.00269(17) 0.0351(8) Uani 1 1 d .
H14A H -0.2369 1.1128 -0.0183 0.042 Uiso 1 1 calc R
C15 C -0.2424(4) 0.7981(4) 0.01802(15) 0.0286(7) Uani 1 1 d .
H15A H -0.2619 0.6929 0.0107 0.034 Uiso 1 1 calc R
C16 C 0.3982(4) -0.1716(3) 0.23388(15) 0.0236(6) Uani 1 1 d .
C17 C 0.4593(4) -0.3153(3) 0.22254(15) 0.0256(7) Uani 1 1 d .
H17A H 0.4861 -0.3614 0.1777 0.031 Uiso 1 1 calc R
C18 C 0.4807(4) -0.3897(3) 0.27715(15) 0.0264(7) Uani 1 1 d .
H18A H 0.5240 -0.4850 0.2691 0.032 Uiso 1 1 calc R
C19 C 0.4379(4) -0.3233(3) 0.34406(15) 0.0255(7) Uani 1 1 d .
C20 C 0.3730(4) -0.1806(4) 0.35509(16) 0.0299(7) Uani 1 1 d .
H20A H 0.3419 -0.1361 0.3997 0.036 Uiso 1 1 calc R
C21 C 0.3545(4) -0.1056(3) 0.30106(15) 0.0288(7) Uani 1 1 d .
H21A H 0.3124 -0.0099 0.3092 0.035 Uiso 1 1 calc R
C22 C 0.3870(4) -0.0891(4) 0.17434(17) 0.0305(7) Uani 1 1 d .
C23 C 0.4626(4) -0.4031(4) 0.40303(16) 0.0287(7) Uani 1 1 d .
Cl1 Cl 0.62412(13) 0.34241(11) 0.13454(6) 0.0525(3) Uani 1 1 d .
Cl2 Cl -0.76695(15) 1.22810(14) 0.43398(6) 0.0640(3) Uani 1 1 d .
N1 N 0.1756(4) 0.3212(3) 0.17672(13) 0.0278(6) Uani 1 1 d .
N2 N 0.0242(3) 0.5201(3) 0.20871(12) 0.0243(6) Uani 1 1 d .
N3 N -0.3089(4) 1.1652(3) 0.40312(13) 0.0313(6) Uani 1 1 d .
N4 N -0.1848(3) 0.9883(3) 0.33066(12) 0.0265(6) Uani 1 1 d .
N5 N -0.2752(4) 0.8809(3) -0.02901(13) 0.0282(6) Uani 1 1 d .
N6 N -0.1767(3) 0.8877(3) 0.07835(12) 0.0258(6) Uani 1 1 d .
O1 O 0.4033(4) -0.1547(3) 0.11470(12) 0.0484(7) Uani 1 1 d .
O2 O 0.3690(4) 0.0531(3) 0.19212(12) 0.0475(7) Uani 1 1 d .
O3 O 0.5553(3) -0.5144(3) 0.39335(11) 0.0383(6) Uani 1 1 d .
O4 O 0.3873(3) -0.3552(3) 0.45954(11) 0.0384(6) Uani 1 1 d .
O5 O 0.2725(5) 0.5783(3) 0.02090(17) 0.0839(11) Uani 1 1 d .
H1WA H 0.2968 0.5947 -0.0195 0.101 Uiso 1 1 d R
H1WB H 0.3102 0.6571 0.0507 0.101 Uiso 1 1 d R
O6 O 0.9851(4) 0.6324(4) 0.42475(14) 0.0705(9) Uani 1 1 d .
H2WA H 0.9309 0.6683 0.4613 0.085 Uiso 1 1 d R
H2WB H 1.0979 0.6364 0.4352 0.085 Uiso 1 1 d R

loop_
_atom_site_aniso_label
_atom_site_aniso_U_11
_atom_site_aniso_U_22
_atom_site_aniso_U_33
_atom_site_aniso_U_23
_atom_site_aniso_U_13
_atom_site_aniso_U_12
Zn1 0.0381(2) 0.0195(2) 0.0208(2) 0.00145(14) -0.00148(15) 0.00938(15)
Zn2 0.0450(3) 0.0255(2) 0.0203(2) 0.00306(15) 0.00570(16) 0.01462(17)
C1 0.0234(16) 0.0202(15) 0.0274(16) 0.0000(13) -0.0002(12) 0.0044(12)
C2 0.0278(17) 0.0245(16) 0.0184(14) 0.0012(12) -0.0004(12) 0.0060(13)
C3 0.0241(16) 0.0227(15) 0.0204(15) -0.0044(12) 0.0013(12) 0.0038(12)
C4 0.0294(17) 0.0182(15) 0.0249(16) -0.0019(12) 0.0002(13) 0.0070(13)
C5 0.0274(16) 0.0243(16) 0.0188(15) 0.0039(12) -0.0018(12) 0.0034(13)
C6 0.0306(17) 0.0241(16) 0.0201(15) -0.0023(12) 0.0028(12) 0.0072(13)
C7 0.042(2) 0.0302(18) 0.0244(16) 0.0036(14) 0.0085(14) 0.0094(15)
C8 0.050(2) 0.0264(17) 0.0261(17) 0.0084(14) 0.0034(15) 0.0108(15)
C9 0.0332(18) 0.0228(16) 0.0230(16) 0.0011(13) 0.0011(13) 0.0075(13)
C10 0.056(2) 0.039(2) 0.0225(17) 0.0003(15) -0.0018(15) 0.0247(18)
C11 0.063(3) 0.040(2) 0.0189(16) 0.0016(15) 0.0008(15) 0.0219(18)
C12 0.043(2) 0.0263(17) 0.0238(17) 0.0024(13) 0.0044(14) 0.0128(15)
C13 0.053(2) 0.0211(16) 0.0272(17) -0.0002(13) -0.0037(15) 0.0090(15)
C14 0.053(2) 0.0208(16) 0.0310(18) 0.0019(14) -0.0049(15) 0.0105(15)
C15 0.044(2) 0.0224(16) 0.0185(15) -0.0004(12) 0.0004(13) 0.0060(14)
C16 0.0264(16) 0.0225(16) 0.0219(15) 0.0042(12) -0.0002(12) 0.0031(12)
C17 0.0313(17) 0.0230(16) 0.0208(15) 0.0000(12) 0.0005(12) 0.0033(13)
C18 0.0350(18) 0.0187(15) 0.0245(16) 0.0005(12) -0.0012(13) 0.0047(13)
C19 0.0311(17) 0.0231(16) 0.0223(16) 0.0041(13) 0.0008(13) 0.0031(13)
C20 0.0400(19) 0.0307(17) 0.0190(15) 0.0014(13) 0.0065(13) 0.0084(14)
C21 0.0363(19) 0.0226(16) 0.0285(17) 0.0044(13) 0.0024(14) 0.0090(14)
C22 0.0314(18) 0.0320(18) 0.0303(18) 0.0107(15) 0.0009(14) 0.0057(14)
C23 0.0342(18) 0.0286(17) 0.0241(16) 0.0069(14) -0.0006(13) 0.0029(14)
Cl1 0.0413(5) 0.0405(5) 0.0645(6) -0.0183(5) 0.0088(5) 0.0010(4)
Cl2 0.0483(6) 0.0685(7) 0.0666(7) -0.0073(6) 0.0145(5) -0.0003(5)
N1 0.0380(16) 0.0213(13) 0.0244(13) 0.0019(11) 0.0029(11) 0.0088(12)
N2 0.0323(14) 0.0216(13) 0.0187(13) 0.0011(10) 0.0000(10) 0.0072(11)
N3 0.0440(17) 0.0267(14) 0.0233(14) -0.0002(11) 0.0044(12) 0.0134(12)
N4 0.0344(15) 0.0254(14) 0.0182(13) -0.0027(10) 0.0010(11) 0.0094(11)
N5 0.0403(16) 0.0229(14) 0.0205(13) 0.0001(11) -0.0015(11) 0.0072(12)
N6 0.0352(15) 0.0210(13) 0.0204(13) -0.0001(10) -0.0006(11) 0.0078(11)
O1 0.083(2) 0.0419(15) 0.0226(13) 0.0073(11) -0.0004(12) 0.0184(14)
O2 0.087(2) 0.0299(13) 0.0322(13) 0.0131(11) 0.0045(13) 0.0227(13)
O3 0.0520(15) 0.0393(14) 0.0315(13) 0.0184(11) 0.0115(11) 0.0209(12)
O4 0.0539(16) 0.0474(15) 0.0175(11) 0.0084(10) 0.0047(10) 0.0185(12)
O5 0.139(3) 0.0423(18) 0.064(2) 0.0045(16) 0.025(2) -0.0154(19)
O6 0.0571(19) 0.109(3) 0.0472(18) 0.0073(17) 0.0045(14) 0.0322(19)

loop_
_atom_type_symbol
_atom_type_description
_atom_type_scat_dispersion_real
_atom_type_scat_dispersion_imag
_atom_type_scat_source
C C 0.0033 0.0016 'International Tables Vol C Tables 4.2.6.8 and 6.1.1.4'
H H 0.0000 0.0000 'International Tables Vol C Tables 4.2.6.8 and 6.1.1.4'
N N 0.0061 0.0033 'International Tables Vol C Tables 4.2.6.8 and 6.1.1.4'
O O 0.0106 0.0060 'International Tables Vol C Tables 4.2.6.8 and 6.1.1.4'
Zn Zn 0.2839 1.4301 'International Tables Vol C Tables 4.2.6.8 and 6.1.1.4'
Cl Cl 0.1484 0.1585 'International Tables Vol C Tables 4.2.6.8 and 6.1.1.4'

loop_
_geom_angle_atom_site_label_1
_geom_angle_atom_site_label_2
_geom_angle_atom_site_label_3
_geom_angle
_geom_angle_site_symmetry_1
_geom_angle_site_symmetry_3
O2 Zn1 N5 120.79(11) . 2_565
O2 Zn1 N1 97.26(10) . .
N5 Zn1 N1 107.35(10) 2_565 .
O2 Zn1 Cl1 111.63(9) . .
N5 Zn1 Cl1 111.15(8) 2_565 .
N1 Zn1 Cl1 106.77(8) . .
O3 Zn2 O4 116.93(11) 1_475 2_566
O3 Zn2 N3 107.24(10) 1_475 .
O4 Zn2 N3 98.31(10) 2_566 .
O3 Zn2 Cl2 109.17(8) 1_475 .
O4 Zn2 Cl2 110.85(8) 2_566 .
N3 Zn2 Cl2 114.09(9) . .
C6 C1 C2 121.7(3) . .
C6 C1 N2 119.5(3) . .
C2 C1 N2 118.8(3) . .
C1 C2 C3 118.7(3) . .
C1 C2 H2A 120.7 . .
C3 C2 H2A 120.7 . .
C4 C3 C2 121.0(3) . .
C4 C3 N4 120.0(3) . .
C2 C3 N4 119.0(3) . .
C3 C4 C5 119.0(3) . .
C3 C4 H4A 120.5 . .
C5 C4 H4A 120.5 . .
C6 C5 C4 121.3(3) . .
C6 C5 N6 120.1(3) . .
C4 C5 N6 118.5(3) . .
C1 C6 C5 118.3(3) . .
C1 C6 H6A 120.8 . .
C5 C6 H6A 120.8 . .
C8 C7 N2 106.4(3) . .
C8 C7 H7A 126.8 . .
N2 C7 H7A 126.8 . .
C7 C8 N1 109.4(3) . .
C7 C8 H8A 125.3 . .
N1 C8 H8A 125.3 . .
N1 C9 N2 111.7(3) . .
N1 C9 H9A 124.2 . .
N2 C9 H9A 124.2 . .
C11 C10 N4 106.7(3) . .
C11 C10 H10A 126.7 . .
N4 C10 H10A 126.7 . .
C10 C11 N3 110.1(3) . .
C10 C11 H11A 124.9 . .
N3 C11 H11A 124.9 . .
N3 C12 N4 111.1(3) . .
N3 C12 H12A 124.4 . .
N4 C12 H12A 124.4 . .
C14 C13 N6 106.8(3) . .
C14 C13 H13A 126.6 . .
N6 C13 H13A 126.6 . .
C13 C14 N5 109.5(3) . .
C13 C14 H14A 125.2 . .
N5 C14 H14A 125.2 . .
N5 C15 N6 110.4(3) . .
N5 C15 H15A 124.8 . .
N6 C15 H15A 124.8 . .
C17 C16 C21 119.0(3) . .
C17 C16 C22 119.5(3) . .
C21 C16 C22 121.5(3) . .
C18 C17 C16 120.6(3) . .
C18 C17 H17A 119.7 . .
C16 C17 H17A 119.7 . .
C17 C18 C19 120.2(3) . .
C17 C18 H18A 119.9 . .
C19 C18 H18A 119.9 . .
C18 C19 C20 119.1(3) . .
C18 C19 C23 120.2(3) . .
C20 C19 C23 120.7(3) . .
C21 C20 C19 120.7(3) . .
C21 C20 H20A 119.7 . .
C19 C20 H20A 119.7 . .
C20 C21 C16 120.4(3) . .
C20 C21 H21A 119.8 . .
C16 C21 H21A 119.8 . .
O1 C22 O2 124.5(3) . .
O1 C22 C16 120.5(3) . .
O2 C22 C16 114.9(3) . .
O3 C23 O4 124.3(3) . .
O3 C23 C19 117.7(3) . .
O4 C23 C19 117.9(3) . .
C9 N1 C8 105.7(2) . .
C9 N1 Zn1 126.2(2) . .
C8 N1 Zn1 126.7(2) . .
C9 N2 C7 106.8(2) . .
C9 N2 C1 125.5(2) . .
C7 N2 C1 127.5(2) . .
C12 N3 C11 105.5(3) . .
C12 N3 Zn2 129.1(2) . .
C11 N3 Zn2 123.9(2) . .
C12 N4 C10 106.6(3) . .
C12 N4 C3 126.4(3) . .
C10 N4 C3 126.6(3) . .
C15 N5 C14 106.2(3) . .
C15 N5 Zn1 127.6(2) . 2_565
C14 N5 Zn1 126.1(2) . 2_565
C15 N6 C13 107.1(2) . .
C15 N6 C5 127.0(3) . .
C13 N6 C5 125.6(3) . .
C22 O2 Zn1 124.7(2) . .
C23 O3 Zn2 123.7(2) . 1_635
C23 O4 Zn2 131.5(2) . 2_566
H1WA O5 H1WB 108.3 . .
H2WA O6 H2WB 108.4 . .

loop_
_geom_bond_atom_site_label_1
_geom_bond_atom_site_label_2
_geom_bond_distance
_geom_bond_site_symmetry_2
Zn1 O2 1.931(2) .
Zn1 N5 1.995(2) 2_565
Zn1 N1 2.032(2) .
Zn1 Cl1 2.2412(10) .
Zn2 O3 1.949(2) 1_475
Zn2 O4 1.961(2) 2_566
Zn2 N3 1.999(3) .
Zn2 Cl2 2.2053(12) .
C1 C6 1.377(4) .
C1 C2 1.382(4) .
C1 N2 1.429(4) .
C2 C3 1.382(4) .
C2 H2A 0.9300 .
C3 C4 1.376(4) .
C3 N4 1.428(3) .
C4 C5 1.384(4) .
C4 H4A 0.9300 .
C5 C6 1.380(4) .
C5 N6 1.422(4) .
C6 H6A 0.9300 .
C7 C8 1.348(4) .
C7 N2 1.379(4) .
C7 H7A 0.9300 .
C8 N1 1.385(4) .
C8 H8A 0.9300 .
C9 N1 1.310(4) .
C9 N2 1.345(4) .
C9 H9A 0.9300 .
C10 C11 1.337(4) .
C10 N4 1.372(4) .
C10 H10A 0.9300 .
C11 N3 1.374(4) .
C11 H11A 0.9300 .
C12 N3 1.319(4) .
C12 N4 1.353(4) .
C12 H12A 0.9300 .
C13 C14 1.335(4) .
C13 N6 1.373(4) .
C13 H13A 0.9300 .
C14 N5 1.374(4) .
C14 H14A 0.9300 .
C15 N5 1.318(4) .
C15 N6 1.350(4) .
C15 H15A 0.9300 .
C16 C17 1.390(4) .
C16 C21 1.392(4) .
C16 C22 1.497(4) .
C17 C18 1.375(4) .
C17 H17A 0.9300 .
C18 C19 1.386(4) .
C18 H18A 0.9300 .
C19 C20 1.394(4) .
C19 C23 1.483(4) .
C20 C21 1.366(4) .
C20 H20A 0.9300 .
C21 H21A 0.9300 .
C22 O1 1.216(4) .
C22 O2 1.284(4) .
C23 O3 1.253(4) .
C23 O4 1.266(4) .
N5 Zn1 1.995(2) 2_565
O3 Zn2 1.949(2) 1_635
O4 Zn2 1.961(2) 2_566
O5 H1WA 0.8500 .
O5 H1WB 0.8500 .
O6 H2WA 0.8500 .
O6 H2WB 0.8500 .
